data_7159125
loop_
_publ_author_name
'Larin, Astrid C. R.'
'Pfrunder, Michael C.'
'Mullen, Kathleen M.'
'Wiedbrauk, Sandra'
'Boase, Nathan R.'
'Fairfull-Smith, Kathryn E'

_publ_section_title
;
 Synergistic or antagonistic antioxidant combinations - a case study
 exploring flavonoid-nitroxide hybrids.
;
_journal_issue 8
_journal_name_full 'Organic &amp; biomolecular chemistry'
_journal_page_first 1780
_journal_page_last 1792
_journal_paper_doi 10.1039/d2ob02101c
_journal_volume 21
_journal_year 2023
_chemical_formula_moiety 'C34 H34 N2 O6'
_chemical_formula_sum 'C34 H34 N2 O6'
_chemical_formula_weight 566.63
_space_group_crystal_system monoclinic
_space_group_IT_number 4
_space_group_name_Hall 'P 2yb'
_space_group_name_H-M_alt 'P 1 21 1'
_atom_sites_solution_hydrogens geom
_atom_sites_solution_primary dual
_atom_sites_solution_secondary difmap
_audit_creation_date 2022-06-02
_audit_creation_method
;
Olex2 1.5
(compiled 2022.04.07 svn.rca3783a0 for OlexSys, GUI svn.r6498)
;
_audit_update_record
;
2022-12-12 deposited with the CCDC.	2023-01-27 downloaded from the CCDC.
;
_cell_angle_alpha 90
_cell_angle_beta 91.30(3)
_cell_angle_gamma 90
_cell_formula_units_Z 4
_cell_length_a 8.6810(17)
_cell_length_b 20.795(4)
_cell_length_c 17.362(4)
_cell_measurement_reflns_used 949
_cell_measurement_temperature 100
_cell_measurement_theta_max 25.126
_cell_measurement_theta_min 1.173
_cell_volume 3133.4(11)
_computing_cell_refinement 'XDS (Kabsch, 1993)'
_computing_data_collection 'AS QEGUI'
_computing_data_reduction 'XDS (Kabsch, 1993)'
_computing_molecular_graphics 'Olex2 1.5 (Dolomanov et al., 2009)'
_computing_publication_material 'Olex2 1.5 (Dolomanov et al., 2009)'
_computing_structure_refinement 'SHELXL 2019/2 (Sheldrick, 2015)'
_computing_structure_solution 'SHELXT 2018/2 (Sheldrick, 2018)'
_diffrn_ambient_temperature 100(2)
_diffrn_measured_fraction_theta_full 0.947
_diffrn_measured_fraction_theta_max 0.947
_diffrn_measurement_device_type 'Dectris Eiger 16M'
_diffrn_measurement_method 'Phi Scan'
_diffrn_radiation_type Synchrotron
_diffrn_radiation_wavelength 0.7108
_diffrn_reflns_av_R_equivalents 0.0635
_diffrn_reflns_av_unetI/netI 0.0494
_diffrn_reflns_Laue_measured_fraction_full 0.947
_diffrn_reflns_Laue_measured_fraction_max 0.947
_diffrn_reflns_limit_h_max 10
_diffrn_reflns_limit_h_min -10
_diffrn_reflns_limit_k_max 24
_diffrn_reflns_limit_k_min -24
_diffrn_reflns_limit_l_max 20
_diffrn_reflns_limit_l_min -20
_diffrn_reflns_number 34216
_diffrn_reflns_point_group_measured_fraction_full 0.940
_diffrn_reflns_point_group_measured_fraction_max 0.941
_diffrn_reflns_theta_full 25.000
_diffrn_reflns_theta_max 25.126
_diffrn_reflns_theta_min 1.173
_diffrn_source 'MX2 Beamline Australian Synchrotron'
_exptl_absorpt_coefficient_mu 0.083
_exptl_absorpt_correction_T_max 'Value not reported by XDS'
_exptl_absorpt_correction_T_min 'Value not reported by XDS'
_exptl_absorpt_correction_type multi-scan
_exptl_absorpt_process_details 'XDS (Kabsch, 1993)'
_exptl_crystal_colour 'clear colourless'
_exptl_crystal_colour_lustre clear
_exptl_crystal_colour_primary colourless
_exptl_crystal_density_diffrn 1.201
_exptl_crystal_density_method 'not measured'
_exptl_crystal_description prism
_exptl_crystal_F_000 1200
_exptl_crystal_size_max 0.05
_exptl_crystal_size_mid 0.05
_exptl_crystal_size_min 0.05
_refine_diff_density_max 0.590
_refine_diff_density_min -0.468
_refine_diff_density_rms 0.058
_refine_ls_abs_structure_details
;
 Flack x determined using 3841 quotients [(I+)-(I-)]/[(I+)+(I-)]
 (Parsons, Flack and Wagner, Acta Cryst. B69 (2013) 249-259).
;
_refine_ls_abs_structure_Flack 0.2(3)
_refine_ls_extinction_method none
_refine_ls_goodness_of_fit_ref 1.037
_refine_ls_hydrogen_treatment constr
_refine_ls_matrix_type full
_refine_ls_number_parameters 768
_refine_ls_number_reflns 10534
_refine_ls_number_restraints 44
_refine_ls_restrained_S_all 1.054
_refine_ls_R_factor_all 0.0879
_refine_ls_R_factor_gt 0.0801
_refine_ls_shift/su_max 0.000
_refine_ls_shift/su_mean 0.000
_refine_ls_structure_factor_coef Fsqd
_refine_ls_weighting_details 'w=1/[\s^2^(Fo^2^)+(0.1788P)^2^+0.1390P] where P=(Fo^2^+2Fc^2^)/3'
_refine_ls_weighting_scheme calc
_refine_ls_wR_factor_gt 0.2142
_refine_ls_wR_factor_ref 0.2280
_reflns_Friedel_coverage 0.928
_reflns_Friedel_fraction_full 0.933
_reflns_Friedel_fraction_max 0.934
_reflns_number_gt 9046
_reflns_number_total 10534
_reflns_threshold_expression 'I > 2\s(I)'
_cod_data_source_file d2ob02101c2.cif
_cod_data_source_block 9
_cod_depositor_comments 'Adding full bibliography for 7159122--7159125.cif.'
_cod_database_code 7159125
_shelx_shelxl_version_number 2019/2
_shelx_space_group_comment
;
The symmetry employed for this shelxl refinement is uniquely defined
by the following loop, which should always be used as a source of
symmetry information in preference to the above space-group names.
They are only intended as comments.
;
_shelx_estimated_absorpt_t_max 0.996
_shelx_estimated_absorpt_t_min 0.996
_olex2_refinement_description
;
1. Fixed Uiso
 At 1.2 times of:
  All C(H) groups
 At 1.5 times of:
  All C(H,H,H) groups, All O(H) groups
2. Restrained distances
 C59-C66A \\sim C59-C66B
 with sigma of 0.02
 C67A-C66B \\sim C67B-C66B
 with sigma of 0.02
 C59-C67A \\sim C59-C67B
 with sigma of 0.02
 C45A-C52A \\sim C45B-C52B
 with sigma of 0.04
 C50B-C51A \\sim C50B-C51B
 with sigma of 0.02
 C50B-C49A \\sim C50B-C49B
 with sigma of 0.02
 N3A-C45A \\sim N3B-C45B
 with sigma of 0.04
 C51A-C46A \\sim C51B-C46B
 with sigma of 0.02
 C46A-C47A \\sim C46B-C47B
 with sigma of 0.02
 C47A-C44A \\sim C47B-C44B
 with sigma of 0.04
 C46A-C45A \\sim C46B-C45B
 with sigma of 0.02
 C48A-C44A \\sim C48B-C44B
 with sigma of 0.04
 C46A-C48A \\sim C46B-C48B
 with sigma of 0.04
 N3A-O10A \\sim N3B-O10B
 with sigma of 0.02
 N3A-C54A \\sim N3B-C54B
 with sigma of 0.04
 N3A-C47A \\sim N3B-C47B
 with sigma of 0.02
 N3A-C53A \\sim N3B-C53B
 with sigma of 0.04
 N3A-C44A \\sim N3B-C44B
 with sigma of 0.02
 C49A-C45A \\sim C49B-C45B
 with sigma of 0.04
 O10A-C47A \\sim O10B-C47B
 with sigma of 0.04
 C49A-C48A \\sim C49B-C48B
 with sigma of 0.02
 C54A-C47A \\sim C54B-C47B
 with sigma of 0.02
 C55A-C47A \\sim C55B-C47B
 with sigma of 0.02
 C46A-C44A \\sim C46B-C44B
 with sigma of 0.04
 N3A-C55A \\sim N3B-C55B
 with sigma of 0.04
 N3A-C52A \\sim N3B-C52B
 with sigma of 0.04
 C45A-C48A \\sim C45B-C48B
 with sigma of 0.02
 C45A-C44A \\sim C45B-C44B
 with sigma of 0.02
 C52A-C44A \\sim C52B-C44B
 with sigma of 0.02
 C54A-C55A \\sim C54B-C55B
 with sigma of 0.04
 C44A-C53A \\sim C44B-C53B
 with sigma of 0.02
 O10A-C44A \\sim O10B-C44B
 with sigma of 0.04
 C47A-C45A \\sim C47B-C45B
 with sigma of 0.04
 C50B-C46A \\sim C50B-C46B
 with sigma of 0.04
 C50B-C48A \\sim C50B-C48B
 with sigma of 0.04
 C45A-C53A \\sim C45B-C53B
 with sigma of 0.04
 C51A-C47A \\sim C51B-C47B
 with sigma of 0.04
 C51A-C45A \\sim C51B-C45B
 with sigma of 0.04
 C52A-C53A \\sim C52B-C53B
 with sigma of 0.04
 C46A-N3A \\sim C46B-N3B
 with sigma of 0.04
 C46A-C54A \\sim C46B-C54B
 with sigma of 0.04
 C46A-C55A \\sim C46B-C55B
 with sigma of 0.04
 C13-C21A \\sim C13-C21B
 with sigma of 0.02
 C13-C20A \\sim C13-C20B
 with sigma of 0.02
3. Others
 Sof(C48B)=Sof(H48B)=Sof(C46B)=Sof(C51B)=Sof(H51B)=Sof(C49B)=Sof(H49B)=
 Sof(C45B)=Sof(C53B)=Sof(H53D)=Sof(H53E)=Sof(H53F)=Sof(C52B)=Sof(H52D)=
 Sof(H52E)=Sof(H52F)=Sof(N3B)=Sof(O10B)=Sof(C44B)=Sof(C47B)=Sof(C54B)=Sof(H54D)=
 Sof(H54E)=Sof(H54F)=Sof(C55B)=Sof(H55D)=Sof(H55E)=Sof(H55F)=1-FVAR(1)
 Sof(C51A)=Sof(H51A)=Sof(C46A)=Sof(N3A)=Sof(C49A)=Sof(H49A)=Sof(C54A)=
 Sof(H54A)=Sof(H54B)=Sof(H54C)=Sof(O10A)=Sof(C55A)=Sof(H55A)=Sof(H55B)=
 Sof(H55C)=Sof(C47A)=Sof(C45A)=Sof(C48A)=Sof(H48A)=Sof(C52A)=Sof(H52A)=
 Sof(H52B)=Sof(H52C)=Sof(C44A)=Sof(C53A)=Sof(H53A)=Sof(H53B)=Sof(H53C)=FVAR(1)
 Sof(C20B)=Sof(H20D)=Sof(H20E)=Sof(H20F)=Sof(C21B)=Sof(H21D)=Sof(H21E)=
 Sof(H21F)=1-FVAR(2)
 Sof(C21A)=Sof(H21A)=Sof(H21B)=Sof(H21C)=Sof(C20A)=Sof(H20A)=Sof(H20B)=
 Sof(H20C)=FVAR(2)
 Fixed Sof: C66A(0.5) H66A(0.5) H66B(0.5) H66C(0.5) C67A(0.5) H67A(0.5)
 H67B(0.5) H67C(0.5) C66B(0.5) H66D(0.5) H66E(0.5) H66F(0.5) C67B(0.5)
 H67D(0.5) H67E(0.5) H67F(0.5)
4.a Aromatic/amide H refined with riding coordinates:
 C29(H29), C60(H60), C26(H26), C27(H27), C16(H16), C51A(H51A), C62(H62),
 C6(H6), C14(H14), C7(H7), C8(H8), C17(H17), C49A(H49A), C41(H41), C42(H42),
 C40(H40), C63(H63), C48A(H48A), C48B(H48B), C51B(H51B), C49B(H49B)
4.b Idealised Me refined as rotating group:
 C32(H32A,H32B,H32C), C19(H19A,H19B,H19C), C33(H33A,H33B,H33C), C64(H64A,H64B,
 H64C), C54A(H54A,H54B,H54C), C30(H30A,H30B,H30C), C21A(H21A,H21B,H21C),
 C18(H18A,H18B,H18C), C65(H65A,H65B,H65C), C55A(H55A,H55B,H55C), C31(H31A,H31B,
 H31C), C52A(H52A,H52B,H52C), C20A(H20A,H20B,H20C), C66A(H66A,H66B,H66C),
 C67A(H67A,H67B,H67C), C53A(H53A,H53B,H53C), C66B(H66D,H66E,H66F), C67B(H67D,
 H67E,H67F), C53B(H53D,H53E,H53F), C52B(H52D,H52E,H52F), C54B(H54D,H54E,H54F),
 C55B(H55D,H55E,H55F), C20B(H20D,H20E,H20F), C21B(H21D,H21E,H21F)
4.c Idealised tetrahedral OH refined as rotating group:
 O3(H3), O9(H9)
;
_olex2_submission_original_sample_id 1b
_olex2_submission_special_instructions 'No special instructions were received'

loop_
_space_group_symop_operation_xyz
'x, y, z'
'-x, y+1/2, -z'

loop_
_atom_site_label
_atom_site_type_symbol
_atom_site_fract_x
_atom_site_fract_y
_atom_site_fract_z
_atom_site_U_iso_or_equiv
_atom_site_adp_type
_atom_site_occupancy
_atom_site_site_symmetry_order
_atom_site_calc_flag
_atom_site_refinement_flags_posn
_atom_site_refinement_flags_adp
_atom_site_refinement_flags_occupancy
_atom_site_disorder_assembly
_atom_site_disorder_group
O6 O 0.1303(4) 0.51767(19) 0.1951(2) 0.0726(9) Uani 1 1 d . . . . .
O2 O 0.3056(4) 0.5962(2) 0.3080(2) 0.0789(10) Uani 1 1 d . . . . .
O1 O 0.5092(4) 0.65571(16) 0.1125(2) 0.0679(8) Uani 1 1 d . . . . .
O7 O 1.0266(4) 0.69630(15) 0.2996(2) 0.0692(9) Uani 1 1 d . . . . .
O12 O 0.6344(4) 0.54612(19) 0.3003(2) 0.0717(9) Uani 1 1 d . . . . .
O8 O 0.8005(4) 0.56789(19) 0.1588(2) 0.0689(8) Uani 1 1 d . . . . .
O5 O 0.8542(4) 0.2709(2) 0.1154(3) 0.0807(11) Uani 1 1 d . . . . .
O3 O 0.4482(6) 0.6868(3) 0.3823(3) 0.1055(17) Uani 1 1 d . . . . .
H3 H 0.378686 0.659325 0.374300 0.158 Uiso 1 1 calc R U . . .
C61 C 0.8425(5) 0.5065(2) 0.3748(3) 0.0596(10) Uani 1 1 d . . . . .
C2 C 0.3575(5) 0.5781(2) 0.1778(3) 0.0610(10) Uani 1 1 d . . . . .
C68 C 0.7699(5) 0.5519(2) 0.3195(3) 0.0602(10) Uani 1 1 d . . . . .
C29 C 0.5075(5) 0.4493(2) 0.1629(3) 0.0525(8) Uani 1 1 d . . . . .
H29 H 0.570467 0.486479 0.167718 0.063 Uiso 1 1 calc R U . . .
C36 C 0.8639(5) 0.6046(2) 0.2851(3) 0.0581(9) Uani 1 1 d . . . . .
C9 C 0.5372(6) 0.6891(2) 0.1792(3) 0.0676(12) Uani 1 1 d . . . . .
C23 C 0.4812(5) 0.3342(2) 0.1428(3) 0.0560(9) Uani 1 1 d . . . . .
C60 C 1.0025(6) 0.4985(2) 0.3808(3) 0.0631(11) Uani 1 1 d . . . . .
H60 H 1.069723 0.522544 0.349343 0.076 Uiso 1 1 calc R U . . .
O9 O 0.9299(6) 0.6193(3) 0.0425(3) 0.0998(15) Uani 1 1 d . . . . .
H9 H 0.884656 0.590585 0.067443 0.150 Uiso 1 1 calc R U . . .
C3 C 0.3713(5) 0.6139(3) 0.2480(3) 0.0663(12) Uani 1 1 d . . . . .
C24 C 0.5727(4) 0.3892(2) 0.1506(2) 0.0516(8) Uani 1 1 d . . . . .
C37 C 0.8721(5) 0.6068(2) 0.2018(3) 0.0645(11) Uani 1 1 d . . . . .
C1 C 0.4257(5) 0.6007(2) 0.1127(3) 0.0611(10) Uani 1 1 d . . . . .
C26 C 0.3222(6) 0.3381(2) 0.1480(3) 0.0670(11) Uani 1 1 d . . . . .
H26 H 0.259360 0.300829 0.143067 0.080 Uiso 1 1 calc R U . . .
N2 N 0.7323(4) 0.3045(2) 0.1262(3) 0.0644(9) Uani 1 1 d . . . . .
C4 C 0.4703(6) 0.6701(2) 0.2464(4) 0.0709(13) Uani 1 1 d . . . . .
C27 C 0.2577(5) 0.3985(3) 0.1607(3) 0.0668(11) Uani 1 1 d . . . . .
H27 H 0.149006 0.402106 0.164267 0.080 Uiso 1 1 calc R U . . .
C22 C 0.5762(6) 0.2759(2) 0.1264(3) 0.0656(11) Uani 1 1 d . . . . .
C34 C 0.2679(5) 0.5159(2) 0.1798(3) 0.0600(10) Uani 1 1 d . . . . .
C35 C 0.9397(5) 0.6486(2) 0.3299(3) 0.0617(10) Uani 1 1 d . . . . .
C50B C 0.9426(6) 0.6508(2) 0.4144(3) 0.0627(10) Uani 1 1 d D . . . .
C32 C 0.8184(6) 0.4095(3) 0.0801(4) 0.0749(13) Uani 1 1 d . . . . .
H32A H 0.917285 0.389116 0.069103 0.112 Uiso 1 1 calc R U . . .
H32B H 0.835966 0.454297 0.095549 0.112 Uiso 1 1 calc R U . . .
H32C H 0.751746 0.408361 0.033790 0.112 Uiso 1 1 calc R U . . .
C28 C 0.3477(5) 0.4538(2) 0.1682(3) 0.0570(9) Uani 1 1 d . . . . .
C15 C 0.4243(5) 0.5706(2) 0.0362(3) 0.0625(10) Uani 1 1 d . . . . .
C5 C 0.5061(7) 0.7056(3) 0.3144(4) 0.0807(15) Uani 1 1 d . . . . .
C16 C 0.5501(6) 0.5783(2) -0.0103(4) 0.0714(12) Uani 1 1 d . . . . .
H16 H 0.634410 0.603692 0.007749 0.086 Uiso 1 1 calc R U . . .
C51A C 0.8106(16) 0.6463(8) 0.4577(8) 0.068(6) Uiso 0.569(15) 1 d D . P A 1
H51A H 0.712001 0.640443 0.433866 0.082 Uiso 0.569(15) 1 calc R U P A 1
C62 C 0.7422(7) 0.4714(3) 0.4210(4) 0.0766(13) Uani 1 1 d . . . . .
H62 H 0.633974 0.477127 0.415393 0.092 Uiso 1 1 calc R U . . .
C39 C 0.9946(7) 0.6611(4) 0.0911(5) 0.0906(19) Uani 1 1 d . . . . .
C6 C 0.6045(8) 0.7583(3) 0.3101(5) 0.092(2) Uani 1 1 d . . . . .
H6 H 0.628712 0.782459 0.355276 0.110 Uiso 1 1 calc R U . . .
C14 C 0.2983(5) 0.5339(2) 0.0100(3) 0.0627(10) Uani 1 1 d . . . . .
H14 H 0.209566 0.529199 0.040531 0.075 Uiso 1 1 calc R U . . .
C7 C 0.6659(7) 0.7755(3) 0.2423(5) 0.0861(18) Uani 1 1 d . . . . .
H7 H 0.732428 0.811689 0.240975 0.103 Uiso 1 1 calc R U . . .
C46A C 0.829(2) 0.6508(8) 0.5373(7) 0.081(6) Uiso 0.569(15) 1 d D . P A 1
C57 C 1.0590(7) 0.4551(2) 0.4335(3) 0.0728(12) Uani 1 1 d . . . . .
C19 C 0.1792(7) 0.3957(3) -0.0589(4) 0.0819(15) Uani 1 1 d . . . . .
H19A H 0.282358 0.376518 -0.055694 0.123 Uiso 1 1 calc R U . . .
H19B H 0.110021 0.367207 -0.088484 0.123 Uiso 1 1 calc R U . . .
H19C H 0.139914 0.401357 -0.006904 0.123 Uiso 1 1 calc R U . . .
C8 C 0.6350(7) 0.7418(2) 0.1742(4) 0.0779(15) Uani 1 1 d . . . . .
H8 H 0.678534 0.754321 0.126756 0.093 Uiso 1 1 calc R U . . .
C12 C 0.4334(7) 0.5122(3) -0.1068(4) 0.0735(12) Uani 1 1 d . . . . .
C38 C 0.9710(6) 0.6565(3) 0.1719(3) 0.0698(12) Uani 1 1 d . . . . .
C17 C 0.5569(7) 0.5500(3) -0.0826(4) 0.0789(14) Uani 1 1 d . . . . .
H17 H 0.643158 0.556388 -0.114404 0.095 Uiso 1 1 calc R U . . .
O4 O 0.1898(8) 0.4207(3) -0.2270(4) 0.1188(19) Uani 1 1 d . . . . .
C11 C 0.3062(6) 0.5046(2) -0.0610(3) 0.0659(11) Uani 1 1 d . . . . .
C58 C 0.9579(9) 0.4205(3) 0.4793(4) 0.0820(15) Uani 1 1 d . . . . .
C33 C 0.8291(5) 0.3837(2) 0.2213(3) 0.0653(11) Uani 1 1 d . . . . .
H33A H 0.768223 0.366536 0.263469 0.098 Uiso 1 1 calc R U . . .
H33B H 0.846949 0.429729 0.229451 0.098 Uiso 1 1 calc R U . . .
H33C H 0.928222 0.361204 0.219914 0.098 Uiso 1 1 calc R U . . .
C43 C 1.0410(6) 0.6994(3) 0.2206(4) 0.0762(15) Uani 1 1 d . . . . .
C25 C 0.7415(5) 0.3736(2) 0.1448(3) 0.0567(9) Uani 1 1 d . . . . .
N4 N 1.2033(9) 0.3874(3) 0.5096(4) 0.108(2) Uani 1 1 d . . . . .
O11 O 1.3198(9) 0.3587(5) 0.5388(5) 0.150(3) Uani 1 1 d . . . . .
N1 N 0.2573(7) 0.4520(3) -0.1750(3) 0.0886(14) Uani 1 1 d . . . . .
N3A N 0.7885(18) 0.6512(6) 0.6641(6) 0.093(3) Uiso 0.569(15) 1 d D . P A 1
C49A C 1.0886(13) 0.6650(7) 0.4477(7) 0.077(3) Uiso 0.569(15) 1 d D . P A 1
H49A H 1.175444 0.672397 0.416531 0.092 Uiso 0.569(15) 1 calc R U P A 1
C13 C 0.4145(9) 0.4776(4) -0.1818(4) 0.0931(18) Uani 1 1 d D . . . .
C41 C 1.1528(8) 0.7544(4) 0.1157(6) 0.103(3) Uani 1 1 d . . . . .
H41 H 1.213285 0.788545 0.096168 0.123 Uiso 1 1 calc R U . . .
C64 C 1.3149(9) 0.4943(4) 0.4848(5) 0.103(2) Uani 1 1 d . . . . .
H64A H 1.259730 0.511913 0.528632 0.155 Uiso 1 1 calc R U . . .
H64B H 1.326528 0.527756 0.445599 0.155 Uiso 1 1 calc R U . . .
H64C H 1.416830 0.479251 0.502155 0.155 Uiso 1 1 calc R U . . .
C42 C 1.1346(7) 0.7503(3) 0.1957(5) 0.0915(19) Uani 1 1 d . . . . .
H42 H 1.182171 0.779783 0.230588 0.110 Uiso 1 1 calc R U . . .
C59 C 1.0474(13) 0.3769(4) 0.5340(6) 0.123(3) Uani 1 1 d D . . . .
C10 C 0.1877(6) 0.4605(3) -0.0987(3) 0.0752(13) Uani 1 1 d . . . . .
C54A C 0.592(3) 0.7093(13) 0.5845(17) 0.134(11) Uiso 0.569(15) 1 d D . P A 1
H54A H 0.643862 0.747861 0.604305 0.200 Uiso 0.569(15) 1 calc R U P A 1
H54B H 0.499060 0.701220 0.614333 0.200 Uiso 0.569(15) 1 calc R U P A 1
H54C H 0.562289 0.715717 0.530225 0.200 Uiso 0.569(15) 1 calc R U P A 1
C30 C 0.5385(8) 0.2469(3) 0.0476(4) 0.0882(17) Uani 1 1 d . . . . .
H30A H 0.552115 0.279621 0.007739 0.132 Uiso 1 1 calc R U . . .
H30B H 0.431482 0.231856 0.046203 0.132 Uiso 1 1 calc R U . . .
H30C H 0.607604 0.210615 0.038297 0.132 Uiso 1 1 calc R U . . .
C21A C 0.5381(14) 0.4171(7) -0.1758(13) 0.086(4) Uiso 0.62(5) 1 d D . P B 1
H21A H 0.643565 0.433999 -0.174529 0.128 Uiso 0.62(5) 1 calc R U P B 1
H21B H 0.523825 0.389019 -0.220736 0.128 Uiso 0.62(5) 1 calc R U P B 1
H21C H 0.520197 0.392555 -0.128718 0.128 Uiso 0.62(5) 1 calc R U P B 1
C18 C 0.0269(8) 0.4905(4) -0.1064(4) 0.095(2) Uani 1 1 d . . . . .
H18A H -0.016037 0.496029 -0.055081 0.142 Uiso 1 1 calc R U . . .
H18B H -0.040346 0.462258 -0.137287 0.142 Uiso 1 1 calc R U . . .
H18C H 0.034244 0.532526 -0.131668 0.142 Uiso 1 1 calc R U . . .
C65 C 1.3055(9) 0.4109(4) 0.3802(5) 0.097(2) Uani 1 1 d . . . . .
H65A H 1.404132 0.391890 0.396807 0.146 Uiso 1 1 calc R U . . .
H65B H 1.323987 0.445551 0.343357 0.146 Uiso 1 1 calc R U . . .
H65C H 1.240789 0.377769 0.355665 0.146 Uiso 1 1 calc R U . . .
O10A O 0.724(2) 0.6427(8) 0.7300(8) 0.138(5) Uiso 0.569(15) 1 d D . P A 1
C55A C 0.615(3) 0.5903(11) 0.5897(16) 0.149(8) Uiso 0.569(15) 1 d D . P A 1
H55A H 0.547975 0.587419 0.634205 0.223 Uiso 0.569(15) 1 calc R U P A 1
H55B H 0.689527 0.554956 0.591344 0.223 Uiso 0.569(15) 1 calc R U P A 1
H55C H 0.552366 0.587530 0.542107 0.223 Uiso 0.569(15) 1 calc R U P A 1
C40 C 1.0867(9) 0.7110(5) 0.0633(5) 0.105(3) Uani 1 1 d . . . . .
H40 H 1.103849 0.715225 0.009674 0.126 Uiso 1 1 calc R U . . .
C47A C 0.698(2) 0.6526(8) 0.5917(9) 0.109(7) Uiso 0.569(15) 1 d D . P A 1
C45A C 0.9714(14) 0.6608(7) 0.5690(6) 0.074(3) Uiso 0.569(15) 1 d D . P A 1
C63 C 0.8010(9) 0.4287(3) 0.4745(4) 0.0877(17) Uani 1 1 d . . . . .
H63 H 0.734761 0.405518 0.507338 0.105 Uiso 1 1 calc R U . . .
C48A C 1.1008(13) 0.6678(7) 0.5269(6) 0.080(3) Uiso 0.569(15) 1 d D . P A 1
H48A H 1.198077 0.674564 0.551742 0.096 Uiso 0.569(15) 1 calc R U P A 1
C56 C 1.2237(9) 0.4380(3) 0.4503(4) 0.0903(17) Uani 1 1 d . . . . .
C31 C 0.5697(9) 0.2248(3) 0.1898(5) 0.0960(19) Uani 1 1 d . . . . .
H31A H 0.637132 0.188750 0.176785 0.144 Uiso 1 1 calc R U . . .
H31B H 0.463679 0.209288 0.194140 0.144 Uiso 1 1 calc R U . . .
H31C H 0.604290 0.243614 0.238930 0.144 Uiso 1 1 calc R U . . .
C52A C 0.9860(17) 0.7271(7) 0.6908(8) 0.097(4) Uiso 0.569(15) 1 d D . P A 1
H52A H 1.089969 0.741480 0.678238 0.145 Uiso 0.569(15) 1 calc R U P A 1
H52B H 0.977273 0.724032 0.746856 0.145 Uiso 0.569(15) 1 calc R U P A 1
H52C H 0.910243 0.758017 0.670487 0.145 Uiso 0.569(15) 1 calc R U P A 1
C20A C 0.443(2) 0.5162(9) -0.2530(8) 0.102(5) Uiso 0.62(5) 1 d D . P B 1
H20A H 0.378774 0.555007 -0.252762 0.153 Uiso 0.62(5) 1 calc R U P B 1
H20B H 0.416584 0.490355 -0.298619 0.153 Uiso 0.62(5) 1 calc R U P B 1
H20C H 0.551760 0.528504 -0.254157 0.153 Uiso 0.62(5) 1 calc R U P B 1
C44A C 0.9569(14) 0.6636(7) 0.6560(6) 0.084(3) Uiso 0.569(15) 1 d D . P A 1
C66A C 1.046(3) 0.4059(11) 0.6180(10) 0.113(5) Uiso 0.5 1 d D . P C 1
H66A H 0.943649 0.423111 0.628293 0.169 Uiso 0.5 1 calc R U P C 1
H66B H 1.122556 0.440518 0.622351 0.169 Uiso 0.5 1 calc R U P C 1
H66C H 1.071763 0.372086 0.655442 0.169 Uiso 0.5 1 calc R U P C 1
C67A C 1.014(2) 0.3107(7) 0.5477(11) 0.097(4) Uiso 0.5 1 d D . P C 1
H67A H 1.051697 0.298606 0.599259 0.145 Uiso 0.5 1 calc R U P C 1
H67B H 1.064508 0.284120 0.509105 0.145 Uiso 0.5 1 calc R U P C 1
H67C H 0.902166 0.303899 0.543996 0.145 Uiso 0.5 1 calc R U P C 1
C53A C 1.050(2) 0.6111(9) 0.7005(10) 0.120(5) Uiso 0.569(15) 1 d D . P A 1
H53A H 1.013902 0.568450 0.684539 0.180 Uiso 0.569(15) 1 calc R U P A 1
H53B H 1.036175 0.616430 0.755995 0.180 Uiso 0.569(15) 1 calc R U P A 1
H53C H 1.159917 0.615387 0.689075 0.180 Uiso 0.569(15) 1 calc R U P A 1
C66B C 0.995(2) 0.3753(12) 0.6121(10) 0.117(5) Uiso 0.5 1 d D . P C 2
H66D H 1.044919 0.339535 0.639661 0.175 Uiso 0.5 1 calc R U P C 2
H66E H 0.883199 0.369510 0.611894 0.175 Uiso 0.5 1 calc R U P C 2
H66F H 1.022041 0.415887 0.637843 0.175 Uiso 0.5 1 calc R U P C 2
C67B C 0.984(2) 0.3043(8) 0.5044(12) 0.105(4) Uiso 0.5 1 d D . P C 2
H67D H 1.048139 0.270700 0.528393 0.158 Uiso 0.5 1 calc R U P C 2
H67E H 0.990885 0.301426 0.448227 0.158 Uiso 0.5 1 calc R U P C 2
H67F H 0.876912 0.298633 0.519313 0.158 Uiso 0.5 1 calc R U P C 2
C48B C 1.0703(15) 0.6395(7) 0.5410(7) 0.068(3) Uiso 0.431(15) 1 d D . P A 2
H48B H 1.163199 0.635666 0.570630 0.082 Uiso 0.431(15) 1 calc R U P A 2
C46B C 0.797(2) 0.6520(8) 0.5322(7) 0.061(5) Uiso 0.431(15) 1 d D . P A 2
C51B C 0.8006(17) 0.6541(10) 0.4502(9) 0.058(7) Uiso 0.431(15) 1 d D . P A 2
H51B H 0.707735 0.657577 0.420415 0.070 Uiso 0.431(15) 1 calc R U P A 2
C49B C 1.0741(13) 0.6418(7) 0.4620(6) 0.058(3) Uiso 0.431(15) 1 d D . P A 2
H49B H 1.170855 0.636984 0.438156 0.069 Uiso 0.431(15) 1 calc R U P A 2
C45B C 0.9312(16) 0.6427(7) 0.5768(6) 0.063(3) Uiso 0.431(15) 1 d D . P A 2
C53B C 0.941(3) 0.5665(11) 0.6909(16) 0.132(8) Uiso 0.431(15) 1 d D . P A 2
H53D H 0.845155 0.541602 0.692631 0.198 Uiso 0.431(15) 1 calc R U P A 2
H53E H 0.988713 0.568280 0.742488 0.198 Uiso 0.431(15) 1 calc R U P A 2
H53F H 1.011665 0.545992 0.655273 0.198 Uiso 0.431(15) 1 calc R U P A 2
C52B C 0.984(3) 0.6832(13) 0.7104(15) 0.129(8) Uiso 0.431(15) 1 d D . P A 2
H52D H 1.087628 0.690248 0.690670 0.193 Uiso 0.431(15) 1 calc R U P A 2
H52E H 0.992157 0.666521 0.763144 0.193 Uiso 0.431(15) 1 calc R U P A 2
H52F H 0.927524 0.723974 0.710284 0.193 Uiso 0.431(15) 1 calc R U P A 2
N3B N 0.7292(19) 0.6446(6) 0.6595(6) 0.076(3) Uiso 0.431(15) 1 d D . P A 2
O10B O 0.658(2) 0.6439(7) 0.7231(7) 0.099(4) Uiso 0.431(15) 1 d D . P A 2
C44B C 0.9033(18) 0.6374(8) 0.6621(7) 0.081(4) Uiso 0.431(15) 1 d D . P A 2
C47B C 0.662(2) 0.6566(7) 0.5831(8) 0.070(4) Uiso 0.431(15) 1 d D . P A 2
C54B C 0.5946(18) 0.7231(8) 0.5800(10) 0.068(4) Uiso 0.431(15) 1 d D . P A 2
H54D H 0.675184 0.754685 0.592587 0.101 Uiso 0.431(15) 1 calc R U P A 2
H54E H 0.512005 0.726562 0.617341 0.101 Uiso 0.431(15) 1 calc R U P A 2
H54F H 0.552708 0.731556 0.528102 0.101 Uiso 0.431(15) 1 calc R U P A 2
C55B C 0.5516(17) 0.6028(6) 0.5707(8) 0.071(3) Uiso 0.431(15) 1 d D . P A 2
H55D H 0.510221 0.604301 0.517732 0.106 Uiso 0.431(15) 1 calc R U P A 2
H55E H 0.466955 0.606828 0.606791 0.106 Uiso 0.431(15) 1 calc R U P A 2
H55F H 0.604707 0.561753 0.579373 0.106 Uiso 0.431(15) 1 calc R U P A 2
C20B C 0.383(4) 0.5328(12) -0.2473(12) 0.098(8) Uiso 0.38(5) 1 d D . P B 2
H20D H 0.296073 0.559586 -0.232476 0.147 Uiso 0.38(5) 1 calc R U P B 2
H20E H 0.359945 0.512168 -0.296951 0.147 Uiso 0.38(5) 1 calc R U P B 2
H20F H 0.475473 0.559655 -0.251748 0.147 Uiso 0.38(5) 1 calc R U P B 2
C21B C 0.524(2) 0.4262(10) -0.2026(17) 0.077(6) Uiso 0.38(5) 1 d D . P B 2
H21D H 0.629981 0.442503 -0.197381 0.116 Uiso 0.38(5) 1 calc R U P B 2
H21E H 0.504092 0.412730 -0.255948 0.116 Uiso 0.38(5) 1 calc R U P B 2
H21F H 0.511577 0.389322 -0.168136 0.116 Uiso 0.38(5) 1 calc R U P B 2

loop_
_atom_site_aniso_label
_atom_site_aniso_U_11
_atom_site_aniso_U_22
_atom_site_aniso_U_33
_atom_site_aniso_U_23
_atom_site_aniso_U_13
_atom_site_aniso_U_12
O6 0.0467(16) 0.077(2) 0.094(2) -0.0041(18) 0.0052(14) 0.0091(14)
O2 0.0550(18) 0.102(3) 0.080(2) -0.013(2) -0.0050(16) 0.0046(17)
O1 0.0634(18) 0.0491(14) 0.090(2) 0.0035(15) -0.0113(16) 0.0046(13)
O7 0.0565(17) 0.0539(15) 0.097(3) 0.0077(16) 0.0063(16) 0.0032(13)
O12 0.0507(17) 0.080(2) 0.085(2) -0.0052(17) -0.0067(15) -0.0008(14)
O8 0.0570(17) 0.080(2) 0.0691(19) -0.0026(17) -0.0030(14) 0.0167(16)
O5 0.0628(19) 0.074(2) 0.105(3) -0.018(2) 0.0063(18) 0.0169(16)
O3 0.075(3) 0.137(4) 0.105(3) -0.043(3) -0.010(2) -0.012(3)
C61 0.064(2) 0.055(2) 0.060(2) -0.0022(18) -0.0005(18) -0.0014(18)
C2 0.048(2) 0.056(2) 0.078(3) -0.002(2) -0.0086(19) 0.0081(17)
C68 0.055(2) 0.061(2) 0.065(2) -0.0045(19) -0.0042(18) 0.0062(17)
C29 0.0421(18) 0.0536(19) 0.062(2) 0.0022(17) -0.0002(15) 0.0007(15)
C36 0.051(2) 0.058(2) 0.066(2) 0.0006(19) -0.0014(17) 0.0117(17)
C9 0.057(2) 0.055(2) 0.090(3) -0.003(2) -0.016(2) 0.0110(19)
C23 0.051(2) 0.054(2) 0.063(2) 0.0007(18) 0.0035(17) -0.0013(17)
C60 0.063(2) 0.051(2) 0.075(3) -0.0003(19) -0.010(2) 0.0038(17)
O9 0.081(3) 0.144(4) 0.075(2) 0.019(3) 0.012(2) 0.016(3)
C3 0.049(2) 0.070(3) 0.079(3) -0.007(2) -0.009(2) 0.0111(19)
C24 0.0435(19) 0.054(2) 0.058(2) 0.0012(17) 0.0009(15) -0.0020(15)
C37 0.051(2) 0.065(2) 0.078(3) 0.006(2) -0.001(2) 0.0197(19)
C1 0.049(2) 0.0506(19) 0.083(3) 0.002(2) -0.0078(19) 0.0086(16)
C26 0.054(2) 0.066(2) 0.080(3) -0.006(2) 0.003(2) -0.0083(19)
N2 0.0530(18) 0.059(2) 0.081(2) -0.0093(18) 0.0034(17) 0.0079(16)
C4 0.055(2) 0.064(2) 0.094(4) -0.008(2) -0.018(2) 0.0134(19)
C27 0.043(2) 0.071(3) 0.086(3) -0.007(2) 0.0019(19) -0.0044(19)
C22 0.062(3) 0.054(2) 0.081(3) -0.006(2) 0.006(2) -0.0012(18)
C34 0.0423(19) 0.067(2) 0.071(3) 0.002(2) -0.0050(16) 0.0079(18)
C35 0.049(2) 0.052(2) 0.084(3) 0.002(2) 0.0027(19) 0.0073(17)
C50B 0.062(2) 0.055(2) 0.072(3) -0.008(2) -0.001(2) 0.0024(18)
C32 0.057(2) 0.084(3) 0.085(3) 0.014(3) 0.014(2) 0.004(2)
C28 0.0415(19) 0.060(2) 0.069(2) 0.0020(19) 0.0007(16) 0.0020(17)
C15 0.058(2) 0.051(2) 0.079(3) 0.006(2) -0.002(2) 0.0064(17)
C5 0.062(3) 0.083(3) 0.096(4) -0.020(3) -0.013(3) 0.007(2)
C16 0.064(3) 0.053(2) 0.097(4) 0.003(2) 0.002(2) -0.0034(19)
C62 0.072(3) 0.072(3) 0.086(3) -0.001(3) 0.007(2) -0.007(2)
C39 0.062(3) 0.108(5) 0.102(4) 0.032(4) 0.014(3) 0.018(3)
C6 0.074(3) 0.079(3) 0.121(6) -0.026(4) -0.026(4) 0.013(3)
C14 0.054(2) 0.058(2) 0.075(3) 0.006(2) -0.0053(19) 0.0075(17)
C7 0.073(3) 0.062(3) 0.121(5) -0.012(3) -0.024(3) 0.010(2)
C57 0.081(3) 0.056(2) 0.082(3) 0.001(2) -0.008(2) 0.007(2)
C19 0.074(3) 0.081(3) 0.091(4) -0.012(3) 0.007(3) -0.020(3)
C8 0.072(3) 0.050(2) 0.110(4) 0.004(2) -0.023(3) 0.006(2)
C12 0.075(3) 0.060(2) 0.086(3) 0.001(2) 0.012(2) -0.009(2)
C38 0.057(2) 0.075(3) 0.078(3) 0.018(2) 0.006(2) 0.018(2)
C17 0.080(3) 0.060(3) 0.097(4) -0.003(3) 0.014(3) -0.013(2)
O4 0.123(4) 0.122(4) 0.113(4) -0.047(3) 0.014(3) -0.025(3)
C11 0.058(2) 0.061(2) 0.079(3) 0.000(2) 0.000(2) 0.0019(18)
C58 0.106(4) 0.056(2) 0.084(3) 0.010(2) 0.000(3) 0.008(3)
C33 0.049(2) 0.066(2) 0.080(3) -0.009(2) -0.0086(19) 0.0069(18)
C43 0.057(2) 0.065(3) 0.108(4) 0.030(3) 0.014(2) 0.014(2)
C25 0.0437(19) 0.055(2) 0.072(3) 0.0005(18) 0.0032(17) 0.0058(16)
N4 0.120(5) 0.091(4) 0.112(4) 0.031(3) -0.009(4) 0.035(3)
O11 0.137(5) 0.160(6) 0.153(6) 0.062(5) 0.002(4) 0.069(5)
N1 0.090(3) 0.092(3) 0.084(3) -0.013(3) 0.010(2) -0.018(3)
C13 0.098(4) 0.088(4) 0.094(4) -0.015(3) 0.026(3) -0.024(3)
C41 0.071(3) 0.102(5) 0.136(7) 0.052(5) 0.022(4) 0.011(3)
C64 0.079(4) 0.106(5) 0.123(5) 0.008(4) -0.036(4) 0.014(3)
C42 0.064(3) 0.077(3) 0.134(6) 0.037(4) 0.016(3) 0.006(2)
C59 0.149(8) 0.100(5) 0.121(6) 0.052(5) 0.037(5) 0.055(5)
C10 0.061(3) 0.090(3) 0.075(3) -0.007(3) 0.003(2) 0.000(2)
C30 0.075(3) 0.079(3) 0.110(5) -0.038(3) 0.000(3) -0.002(3)
C18 0.070(3) 0.118(5) 0.095(4) -0.023(4) -0.019(3) 0.010(3)
C65 0.083(4) 0.087(4) 0.122(5) 0.009(4) 0.006(4) 0.021(3)
C40 0.079(4) 0.134(6) 0.104(5) 0.053(5) 0.025(4) 0.025(4)
C63 0.099(4) 0.067(3) 0.097(4) 0.015(3) 0.016(3) -0.003(3)
C56 0.086(4) 0.084(4) 0.100(4) 0.016(3) -0.013(3) 0.016(3)
C31 0.103(4) 0.069(3) 0.117(5) 0.023(3) 0.017(4) 0.010(3)

loop_
_atom_type_symbol
_atom_type_description
_atom_type_scat_dispersion_real
_atom_type_scat_dispersion_imag
_atom_type_scat_source
C C 0.0033 0.0016 'International Tables Vol C Tables 4.2.6.8 and 6.1.1.4'
H H 0.0000 0.0000 'International Tables Vol C Tables 4.2.6.8 and 6.1.1.4'
N N 0.0061 0.0033 'International Tables Vol C Tables 4.2.6.8 and 6.1.1.4'
O O 0.0106 0.0060 'International Tables Vol C Tables 4.2.6.8 and 6.1.1.4'

loop_
_geom_angle_atom_site_label_1
_geom_angle_atom_site_label_2
_geom_angle_atom_site_label_3
_geom_angle
_geom_angle_site_symmetry_1
_geom_angle_site_symmetry_3
_geom_angle_publ_flag
C1 O1 C9 120.8(4) . . ?
C35 O7 C43 118.8(4) . . ?
C5 O3 H3 109.5 . . ?
C60 C61 C68 122.1(4) . . ?
C60 C61 C62 121.6(5) . . ?
C62 C61 C68 116.3(5) . . ?
C3 C2 C34 117.3(5) . . ?
C1 C2 C3 119.6(4) . . ?
C1 C2 C34 123.0(4) . . ?
O12 C68 C61 120.5(5) . . ?
O12 C68 C36 119.6(4) . . ?
C61 C68 C36 119.9(4) . . ?
C24 C29 H29 120.7 . . ?
C24 C29 C28 118.6(4) . . ?
C28 C29 H29 120.7 . . ?
C37 C36 C68 117.4(4) . . ?
C35 C36 C68 121.6(4) . . ?
C35 C36 C37 121.0(5) . . ?
O1 C9 C4 120.2(5) . . ?
O1 C9 C8 116.4(6) . . ?
C4 C9 C8 123.5(5) . . ?
C24 C23 C22 111.5(4) . . ?
C26 C23 C24 120.7(4) . . ?
C26 C23 C22 127.7(4) . . ?
C61 C60 H60 121.1 . . ?
C57 C60 C61 117.8(5) . . ?
C57 C60 H60 121.1 . . ?
C39 O9 H9 109.5 . . ?
O2 C3 C2 121.6(5) . . ?
O2 C3 C4 122.2(5) . . ?
C2 C3 C4 116.2(5) . . ?
C29 C24 C23 121.2(4) . . ?
C29 C24 C25 127.1(4) . . ?
C23 C24 C25 111.7(4) . . ?
O8 C37 C36 122.5(5) . . ?
O8 C37 C38 122.5(5) . . ?
C38 C37 C36 115.0(5) . . ?
O1 C1 C2 122.2(4) . . ?
O1 C1 C15 110.6(4) . . ?
C2 C1 C15 127.3(4) . . ?
C23 C26 H26 121.1 . . ?
C23 C26 C27 117.8(4) . . ?
C27 C26 H26 121.1 . . ?
O5 N2 C22 122.5(4) . . ?
O5 N2 C25 121.5(4) . . ?
C25 N2 C22 115.9(4) . . ?
C9 C4 C3 120.7(5) . . ?
C9 C4 C5 117.9(5) . . ?
C5 C4 C3 121.4(6) . . ?
C26 C27 H27 119.0 . . ?
C28 C27 C26 122.1(4) . . ?
C28 C27 H27 119.0 . . ?
C23 C22 C30 112.5(5) . . ?
C23 C22 C31 113.3(5) . . ?
N2 C22 C23 100.5(4) . . ?
N2 C22 C30 109.6(5) . . ?
N2 C22 C31 109.2(5) . . ?
C30 C22 C31 111.1(5) . . ?
O6 C34 C2 118.8(4) . . ?
O6 C34 C28 121.0(4) . . ?
C28 C34 C2 120.0(3) . . ?
O7 C35 C36 122.3(5) . . ?
O7 C35 C50B 111.5(4) . . ?
C36 C35 C50B 126.2(5) . . ?
C51A C50B C35 122.9(7) . . ?
C51A C50B C49A 122.5(8) . . ?
C49A C50B C35 114.2(7) . . ?
C51B C50B C35 116.8(8) . . ?
C51B C50B C49B 117.3(9) . . ?
C49B C50B C35 125.3(6) . . ?
H32A C32 H32B 109.5 . . ?
H32A C32 H32C 109.5 . . ?
H32B C32 H32C 109.5 . . ?
C25 C32 H32A 109.5 . . ?
C25 C32 H32B 109.5 . . ?
C25 C32 H32C 109.5 . . ?
C29 C28 C34 122.5(4) . . ?
C27 C28 C29 119.6(4) . . ?
C27 C28 C34 117.9(4) . . ?
C16 C15 C1 119.3(4) . . ?
C16 C15 C14 119.7(5) . . ?
C14 C15 C1 121.1(5) . . ?
O3 C5 C4 119.7(6) . . ?
O3 C5 C6 121.1(6) . . ?
C6 C5 C4 119.2(7) . . ?
C15 C16 H16 119.0 . . ?
C15 C16 C17 122.0(5) . . ?
C17 C16 H16 119.0 . . ?
C50B C51A H51A 121.4 . . ?
C50B C51A C46A 117.2(12) . . ?
C46A C51A H51A 121.4 . . ?
C61 C62 H62 120.1 . . ?
C63 C62 C61 119.8(6) . . ?
C63 C62 H62 120.1 . . ?
O9 C39 C38 120.9(6) . . ?
O9 C39 C40 120.2(7) . . ?
C40 C39 C38 118.9(8) . . ?
C5 C6 H6 119.7 . . ?
C7 C6 C5 120.6(6) . . ?
C7 C6 H6 119.7 . . ?
C15 C14 H14 120.8 . . ?
C11 C14 C15 118.5(5) . . ?
C11 C14 H14 120.8 . . ?
C6 C7 H7 118.8 . . ?
C6 C7 C8 122.3(6) . . ?
C8 C7 H7 118.8 . . ?
C51A C46A C47A 124.2(14) . . ?
C45A C46A C51A 119.6(12) . . ?
C45A C46A C47A 115.9(12) . . ?
C60 C57 C58 120.0(6) . . ?
C60 C57 C56 127.8(6) . . ?
C58 C57 C56 112.2(5) . . ?
H19A C19 H19B 109.5 . . ?
H19A C19 H19C 109.5 . . ?
H19B C19 H19C 109.5 . . ?
C10 C19 H19A 109.5 . . ?
C10 C19 H19B 109.5 . . ?
C10 C19 H19C 109.5 . . ?
C9 C8 C7 116.6(7) . . ?
C9 C8 H8 121.7 . . ?
C7 C8 H8 121.7 . . ?
C17 C12 C13 127.3(6) . . ?
C11 C12 C17 120.8(6) . . ?
C11 C12 C13 111.8(5) . . ?
C39 C38 C37 120.0(6) . . ?
C43 C38 C37 120.3(5) . . ?
C43 C38 C39 119.7(6) . . ?
C16 C17 H17 121.1 . . ?
C12 C17 C16 117.7(5) . . ?
C12 C17 H17 121.1 . . ?
C14 C11 C12 121.3(5) . . ?
C14 C11 C10 127.3(5) . . ?
C12 C11 C10 111.3(5) . . ?
C57 C58 C59 110.1(7) . . ?
C63 C58 C57 122.4(5) . . ?
C63 C58 C59 127.4(7) . . ?
H33A C33 H33B 109.5 . . ?
H33A C33 H33C 109.5 . . ?
H33B C33 H33C 109.5 . . ?
C25 C33 H33A 109.5 . . ?
C25 C33 H33B 109.5 . . ?
C25 C33 H33C 109.5 . . ?
O7 C43 C42 114.0(6) . . ?
C38 C43 O7 122.4(5) . . ?
C38 C43 C42 123.6(7) . . ?
C24 C25 C32 112.9(4) . . ?
C24 C25 C33 112.2(4) . . ?
N2 C25 C24 100.2(3) . . ?
N2 C25 C32 109.9(4) . . ?
N2 C25 C33 110.3(4) . . ?
C32 C25 C33 110.9(4) . . ?
O11 N4 C59 123.7(7) . . ?
O11 N4 C56 120.3(8) . . ?
C59 N4 C56 115.9(5) . . ?
O4 N1 C13 123.5(6) . . ?
O4 N1 C10 121.0(6) . . ?
C13 N1 C10 115.2(5) . . ?
O10A N3A C47A 121.9(16) . . ?
O10A N3A C44A 123.2(13) . . ?
C47A N3A C44A 114.9(11) . . ?
C50B C49A H49A 121.2 . . ?
C48A C49A C50B 117.7(11) . . ?
C48A C49A H49A 121.2 . . ?
C12 C13 C21A 104.6(9) . . ?
C12 C13 C20A 116.4(8) . . ?
C12 C13 C20B 106.4(11) . . ?
N1 C13 C12 100.9(5) . . ?
N1 C13 C21A 108.7(7) . . ?
N1 C13 C20A 115.4(9) . . ?
N1 C13 C20B 99.8(12) . . ?
N1 C13 C21B 111.1(9) . . ?
C20A C13 C21A 109.9(10) . . ?
C21B C13 C12 120.0(13) . . ?
C21B C13 C20B 115.7(14) . . ?
C42 C41 H41 118.3 . . ?
C40 C41 H41 118.3 . . ?
C40 C41 C42 123.5(7) . . ?
H64A C64 H64B 109.5 . . ?
H64A C64 H64C 109.5 . . ?
H64B C64 H64C 109.5 . . ?
C56 C64 H64A 109.5 . . ?
C56 C64 H64B 109.5 . . ?
C56 C64 H64C 109.5 . . ?
C43 C42 H42 122.3 . . ?
C41 C42 C43 115.4(8) . . ?
C41 C42 H42 122.3 . . ?
C58 C59 C66A 109.7(10) . . ?
C58 C59 C67B 100.7(10) . . ?
N4 C59 C58 101.4(6) . . ?
N4 C59 C66A 103.8(12) . . ?
N4 C59 C67B 110.3(10) . . ?
C67A C59 C58 125.2(12) . . ?
C67A C59 N4 113.0(9) . . ?
C67A C59 C66A 102.1(12) . . ?
C66B C59 C58 115.9(11) . . ?
C66B C59 N4 126.6(13) . . ?
C66B C59 C67B 99.2(14) . . ?
C19 C10 C18 110.4(6) . . ?
C11 C10 C19 112.4(5) . . ?
C11 C10 C18 113.5(5) . . ?
N1 C10 C19 109.0(5) . . ?
N1 C10 C11 99.9(5) . . ?
N1 C10 C18 111.2(5) . . ?
H54A C54A H54B 109.5 . . ?
H54A C54A H54C 109.5 . . ?
H54B C54A H54C 109.5 . . ?
C47A C54A H54A 109.5 . . ?
C47A C54A H54B 109.5 . . ?
C47A C54A H54C 109.5 . . ?
C22 C30 H30A 109.5 . . ?
C22 C30 H30B 109.5 . . ?
C22 C30 H30C 109.5 . . ?
H30A C30 H30B 109.5 . . ?
H30A C30 H30C 109.5 . . ?
H30B C30 H30C 109.5 . . ?
C13 C21A H21A 109.5 . . ?
C13 C21A H21B 109.5 . . ?
C13 C21A H21C 109.5 . . ?
H21A C21A H21B 109.5 . . ?
H21A C21A H21C 109.5 . . ?
H21B C21A H21C 109.5 . . ?
C10 C18 H18A 109.5 . . ?
C10 C18 H18B 109.5 . . ?
C10 C18 H18C 109.5 . . ?
H18A C18 H18B 109.5 . . ?
H18A C18 H18C 109.5 . . ?
H18B C18 H18C 109.5 . . ?
H65A C65 H65B 109.5 . . ?
H65A C65 H65C 109.5 . . ?
H65B C65 H65C 109.5 . . ?
C56 C65 H65A 109.5 . . ?
C56 C65 H65B 109.5 . . ?
C56 C65 H65C 109.5 . . ?
H55A C55A H55B 109.5 . . ?
H55A C55A H55C 109.5 . . ?
H55B C55A H55C 109.5 . . ?
C47A C55A H55A 109.5 . . ?
C47A C55A H55B 109.5 . . ?
C47A C55A H55C 109.5 . . ?
C39 C40 H40 120.5 . . ?
C41 C40 C39 118.9(7) . . ?
C41 C40 H40 120.5 . . ?
C46A C47A C54A 116.3(16) . . ?
N3A C47A C46A 98.3(14) . . ?
N3A C47A C54A 113.8(15) . . ?
N3A C47A C55A 104.7(16) . . ?
C55A C47A C46A 109.8(15) . . ?
C55A C47A C54A 112.5(19) . . ?
C46A C45A C48A 123.6(10) . . ?
C46A C45A C44A 108.2(11) . . ?
C48A C45A C44A 128.2(10) . . ?
C62 C63 H63 120.8 . . ?
C58 C63 C62 118.3(6) . . ?
C58 C63 H63 120.8 . . ?
C49A C48A H48A 120.5 . . ?
C45A C48A C49A 119.1(10) . . ?
C45A C48A H48A 120.5 . . ?
C57 C56 C64 112.3(6) . . ?
C57 C56 C65 113.1(6) . . ?
N4 C56 C57 100.1(6) . . ?
N4 C56 C64 109.9(7) . . ?
N4 C56 C65 110.7(6) . . ?
C64 C56 C65 110.4(7) . . ?
C22 C31 H31A 109.5 . . ?
C22 C31 H31B 109.5 . . ?
C22 C31 H31C 109.5 . . ?
H31A C31 H31B 109.5 . . ?
H31A C31 H31C 109.5 . . ?
H31B C31 H31C 109.5 . . ?
H52A C52A H52B 109.5 . . ?
H52A C52A H52C 109.5 . . ?
H52B C52A H52C 109.5 . . ?
C44A C52A H52A 109.5 . . ?
C44A C52A H52B 109.5 . . ?
C44A C52A H52C 109.5 . . ?
C13 C20A H20A 109.5 . . ?
C13 C20A H20B 109.5 . . ?
C13 C20A H20C 109.5 . . ?
H20A C20A H20B 109.5 . . ?
H20A C20A H20C 109.5 . . ?
H20B C20A H20C 109.5 . . ?
N3A C44A C45A 101.0(9) . . ?
N3A C44A C53A 109.4(12) . . ?
C45A C44A C53A 114.4(11) . . ?
C52A C44A N3A 106.0(10) . . ?
C52A C44A C45A 115.2(12) . . ?
C52A C44A C53A 110.0(11) . . ?
C59 C66A H66A 109.5 . . ?
C59 C66A H66B 109.5 . . ?
C59 C66A H66C 109.5 . . ?
H66A C66A H66B 109.5 . . ?
H66A C66A H66C 109.5 . . ?
H66B C66A H66C 109.5 . . ?
C59 C67A H67A 109.5 . . ?
C59 C67A H67B 109.5 . . ?
C59 C67A H67C 109.5 . . ?
H67A C67A H67B 109.5 . . ?
H67A C67A H67C 109.5 . . ?
H67B C67A H67C 109.5 . . ?
C44A C53A H53A 109.5 . . ?
C44A C53A H53B 109.5 . . ?
C44A C53A H53C 109.5 . . ?
H53A C53A H53B 109.5 . . ?
H53A C53A H53C 109.5 . . ?
H53B C53A H53C 109.5 . . ?
C59 C66B H66D 109.5 . . ?
C59 C66B H66E 109.5 . . ?
C59 C66B H66F 109.5 . . ?
H66D C66B H66E 109.5 . . ?
H66D C66B H66F 109.5 . . ?
H66E C66B H66F 109.5 . . ?
C59 C67B H67D 109.5 . . ?
C59 C67B H67E 109.5 . . ?
C59 C67B H67F 109.5 . . ?
H67D C67B H67E 109.5 . . ?
H67D C67B H67F 109.5 . . ?
H67E C67B H67F 109.5 . . ?
C49B C48B H48B 120.3 . . ?
C45B C48B H48B 120.3 . . ?
C45B C48B C49B 119.4(11) . . ?
C51B C46B C47B 128.6(15) . . ?
C45B C46B C51B 121.6(13) . . ?
C45B C46B C47B 109.7(11) . . ?
C50B C51B C46B 118.7(14) . . ?
C50B C51B H51B 120.6 . . ?
C46B C51B H51B 120.6 . . ?
C50B C49B H49B 118.2 . . ?
C48B C49B C50B 123.6(10) . . ?
C48B C49B H49B 118.2 . . ?
C48B C45B C46B 119.1(10) . . ?
C48B C45B C44B 127.0(11) . . ?
C46B C45B C44B 113.9(11) . . ?
H53D C53B H53E 109.5 . . ?
H53D C53B H53F 109.5 . . ?
H53E C53B H53F 109.5 . . ?
C44B C53B H53D 109.5 . . ?
C44B C53B H53E 109.5 . . ?
C44B C53B H53F 109.5 . . ?
H52D C52B H52E 109.5 . . ?
H52D C52B H52F 109.5 . . ?
H52E C52B H52F 109.5 . . ?
C44B C52B H52D 109.5 . . ?
C44B C52B H52E 109.5 . . ?
C44B C52B H52F 109.5 . . ?
O10B N3B C44B 118.4(13) . . ?
O10B N3B C47B 126.5(15) . . ?
C47B N3B C44B 114.9(11) . . ?
C45B C44B C53B 109.9(14) . . ?
C45B C44B N3B 98.4(10) . . ?
C52B C44B C45B 115.9(18) . . ?
C52B C44B C53B 109.7(16) . . ?
C52B C44B N3B 115.0(15) . . ?
N3B C44B C53B 107.3(15) . . ?
C46B C47B C54B 110.4(12) . . ?
N3B C47B C46B 103.0(14) . . ?
N3B C47B C54B 109.7(11) . . ?
N3B C47B C55B 104.3(12) . . ?
C55B C47B C46B 112.4(11) . . ?
C55B C47B C54B 116.0(15) . . ?
C47B C54B H54D 109.5 . . ?
C47B C54B H54E 109.5 . . ?
C47B C54B H54F 109.5 . . ?
H54D C54B H54E 109.5 . . ?
H54D C54B H54F 109.5 . . ?
H54E C54B H54F 109.5 . . ?
C47B C55B H55D 109.5 . . ?
C47B C55B H55E 109.5 . . ?
C47B C55B H55F 109.5 . . ?
H55D C55B H55E 109.5 . . ?
H55D C55B H55F 109.5 . . ?
H55E C55B H55F 109.5 . . ?
C13 C20B H20D 109.5 . . ?
C13 C20B H20E 109.5 . . ?
C13 C20B H20F 109.5 . . ?
H20D C20B H20E 109.5 . . ?
H20D C20B H20F 109.5 . . ?
H20E C20B H20F 109.5 . . ?
C13 C21B H21D 109.5 . . ?
C13 C21B H21E 109.5 . . ?
C13 C21B H21F 109.5 . . ?
H21D C21B H21E 109.5 . . ?
H21D C21B H21F 109.5 . . ?
H21E C21B H21F 109.5 . . ?

loop_
_geom_bond_atom_site_label_1
_geom_bond_atom_site_label_2
_geom_bond_distance
_geom_bond_site_symmetry_2
_geom_bond_publ_flag
O6 C34 1.231(6) . ?
O2 C3 1.254(7) . ?
O1 C9 1.368(7) . ?
O1 C1 1.355(6) . ?
O7 C35 1.360(6) . ?
O7 C43 1.381(8) . ?
O12 C68 1.221(6) . ?
O8 C37 1.256(7) . ?
O5 N2 1.285(5) . ?
O3 H3 0.8400 . ?
O3 C5 1.350(10) . ?
C61 C68 1.478(7) . ?
C61 C60 1.401(7) . ?
C61 C62 1.402(8) . ?
C2 C3 1.432(8) . ?
C2 C1 1.371(8) . ?
C2 C34 1.510(7) . ?
C68 C36 1.498(7) . ?
C29 H29 0.9500 . ?
C29 C24 1.390(6) . ?
C29 C28 1.395(6) . ?
C36 C37 1.451(7) . ?
C36 C35 1.360(7) . ?
C9 C4 1.373(9) . ?
C9 C8 1.391(8) . ?
C23 C24 1.397(6) . ?
C23 C26 1.388(7) . ?
C23 C22 1.498(6) . ?
C60 H60 0.9500 . ?
C60 C57 1.369(8) . ?
O9 H9 0.8400 . ?
O9 C39 1.327(11) . ?
C3 C4 1.451(8) . ?
C24 C25 1.506(5) . ?
C37 C38 1.447(8) . ?
C1 C15 1.468(8) . ?
C26 H26 0.9500 . ?
C26 C27 1.395(8) . ?
N2 C22 1.481(6) . ?
N2 C25 1.475(6) . ?
C4 C5 1.421(8) . ?
C27 H27 0.9500 . ?
C27 C28 1.395(7) . ?
C22 C30 1.522(9) . ?
C22 C31 1.531(9) . ?
C34 C28 1.481(6) . ?
C35 C50B 1.468(8) . ?
C50B C51A 1.387(13) . ?
C50B C49A 1.412(12) . ?
C50B C51B 1.394(14) . ?
C50B C49B 1.406(11) . ?
C32 H32A 0.9800 . ?
C32 H32B 0.9800 . ?
C32 H32C 0.9800 . ?
C32 C25 1.516(7) . ?
C15 C16 1.382(8) . ?
C15 C14 1.401(7) . ?
C5 C6 1.393(11) . ?
C16 H16 0.9500 . ?
C16 C17 1.388(9) . ?
C51A H51A 0.9500 . ?
C51A C46A 1.392(16) . ?
C62 H62 0.9500 . ?
C62 C63 1.375(10) . ?
C39 C38 1.426(9) . ?
C39 C40 1.403(12) . ?
C6 H6 0.9500 . ?
C6 C7 1.351(12) . ?
C14 H14 0.9500 . ?
C14 C11 1.378(8) . ?
C7 H7 0.9500 . ?
C7 C8 1.395(10) . ?
C46A C47A 1.491(19) . ?
C46A C45A 1.36(2) . ?
C57 C58 1.398(10) . ?
C57 C56 1.495(9) . ?
C19 H19A 0.9800 . ?
C19 H19B 0.9800 . ?
C19 H19C 0.9800 . ?
C19 C10 1.519(10) . ?
C8 H8 0.9500 . ?
C12 C17 1.387(8) . ?
C12 C11 1.384(8) . ?
C12 C13 1.494(10) . ?
C38 C43 1.362(10) . ?
C17 H17 0.9500 . ?
O4 N1 1.248(8) . ?
C11 C10 1.515(8) . ?
C58 C59 1.513(10) . ?
C58 C63 1.373(11) . ?
C33 H33A 0.9800 . ?
C33 H33B 0.9800 . ?
C33 H33C 0.9800 . ?
C33 C25 1.530(7) . ?
C43 C42 1.408(8) . ?
N4 O11 1.270(9) . ?
N4 C59 1.444(13) . ?
N4 C56 1.486(10) . ?
N1 C13 1.472(9) . ?
N1 C10 1.479(8) . ?
N3A O10A 1.296(16) . ?
N3A C47A 1.47(2) . ?
N3A C44A 1.494(18) . ?
C49A H49A 0.9500 . ?
C49A C48A 1.378(15) . ?
C13 C21A 1.655(16) . ?
C13 C20A 1.499(15) . ?
C13 C20B 1.63(2) . ?
C13 C21B 1.483(18) . ?
C41 H41 0.9500 . ?
C41 C42 1.405(13) . ?
C41 C40 1.395(14) . ?
C64 H64A 0.9800 . ?
C64 H64B 0.9800 . ?
C64 H64C 0.9800 . ?
C64 C56 1.526(12) . ?
C42 H42 0.9500 . ?
C59 C66A 1.58(2) . ?
C59 C67A 1.429(19) . ?
C59 C66B 1.44(2) . ?
C59 C67B 1.68(2) . ?
C10 C18 1.532(9) . ?
C54A H54A 0.9800 . ?
C54A H54B 0.9800 . ?
C54A H54C 0.9800 . ?
C54A C47A 1.50(2) . ?
C30 H30A 0.9800 . ?
C30 H30B 0.9800 . ?
C30 H30C 0.9800 . ?
C21A H21A 0.9800 . ?
C21A H21B 0.9800 . ?
C21A H21C 0.9800 . ?
C18 H18A 0.9800 . ?
C18 H18B 0.9800 . ?
C18 H18C 0.9800 . ?
C65 H65A 0.9800 . ?
C65 H65B 0.9800 . ?
C65 H65C 0.9800 . ?
C65 C56 1.531(12) . ?
C55A H55A 0.9800 . ?
C55A H55B 0.9800 . ?
C55A H55C 0.9800 . ?
C55A C47A 1.48(2) . ?
C40 H40 0.9500 . ?
C45A C48A 1.362(18) . ?
C45A C44A 1.519(14) . ?
C63 H63 0.9500 . ?
C48A H48A 0.9500 . ?
C31 H31A 0.9800 . ?
C31 H31B 0.9800 . ?
C31 H31C 0.9800 . ?
C52A H52A 0.9800 . ?
C52A H52B 0.9800 . ?
C52A H52C 0.9800 . ?
C52A C44A 1.47(2) . ?
C20A H20A 0.9800 . ?
C20A H20B 0.9800 . ?
C20A H20C 0.9800 . ?
C44A C53A 1.56(2) . ?
C66A H66A 0.9800 . ?
C66A H66B 0.9800 . ?
C66A H66C 0.9800 . ?
C67A H67A 0.9800 . ?
C67A H67B 0.9800 . ?
C67A H67C 0.9800 . ?
C53A H53A 0.9800 . ?
C53A H53B 0.9800 . ?
C53A H53C 0.9800 . ?
C66B H66D 0.9800 . ?
C66B H66E 0.9800 . ?
C66B H66F 0.9800 . ?
C67B H67D 0.9800 . ?
C67B H67E 0.9800 . ?
C67B H67F 0.9800 . ?
C48B H48B 0.9500 . ?
C48B C49B 1.374(16) . ?
C48B C45B 1.372(18) . ?
C46B C51B 1.426(17) . ?
C46B C45B 1.395(19) . ?
C46B C47B 1.490(18) . ?
C51B H51B 0.9500 . ?
C49B H49B 0.9500 . ?
C45B C44B 1.510(17) . ?
C53B H53D 0.9800 . ?
C53B H53E 0.9800 . ?
C53B H53F 0.9800 . ?
C53B C44B 1.59(2) . ?
C52B H52D 0.9800 . ?
C52B H52E 0.9800 . ?
C52B H52F 0.9800 . ?
C52B C44B 1.44(2) . ?
N3B O10B 1.278(16) . ?
N3B C44B 1.519(19) . ?
N3B C47B 1.459(19) . ?
C47B C54B 1.50(2) . ?
C47B C55B 1.485(17) . ?
C54B H54D 0.9800 . ?
C54B H54E 0.9800 . ?
C54B H54F 0.9800 . ?
C55B H55D 0.9800 . ?
C55B H55E 0.9800 . ?
C55B H55F 0.9800 . ?
C20B H20D 0.9800 . ?
C20B H20E 0.9800 . ?
C20B H20F 0.9800 . ?
C21B H21D 0.9800 . ?
C21B H21E 0.9800 . ?
C21B H21F 0.9800 . ?

loop_
_geom_torsion_atom_site_label_1
_geom_torsion_atom_site_label_2
_geom_torsion_atom_site_label_3
_geom_torsion_atom_site_label_4
_geom_torsion
_geom_torsion_site_symmetry_1
_geom_torsion_site_symmetry_2
_geom_torsion_site_symmetry_3
_geom_torsion_site_symmetry_4
_geom_torsion_publ_flag
O6 C34 C28 C29 -169.6(5) . . . . ?
O6 C34 C28 C27 11.9(7) . . . . ?
O2 C3 C4 C9 -178.3(4) . . . . ?
O2 C3 C4 C5 4.3(7) . . . . ?
O1 C9 C4 C3 1.0(6) . . . . ?
O1 C9 C4 C5 178.6(4) . . . . ?
O1 C9 C8 C7 -179.0(4) . . . . ?
O1 C1 C15 C16 30.9(5) . . . . ?
O1 C1 C15 C14 -149.7(4) . . . . ?
O7 C35 C50B C51A 132.9(9) . . . . ?
O7 C35 C50B C49A -40.5(8) . . . . ?
O7 C35 C50B C51B 124.9(10) . . . . ?
O7 C35 C50B C49B -63.7(9) . . . . ?
O7 C43 C42 C41 179.5(5) . . . . ?
O12 C68 C36 C37 -56.5(6) . . . . ?
O12 C68 C36 C35 123.9(5) . . . . ?
O8 C37 C38 C39 -2.4(7) . . . . ?
O8 C37 C38 C43 177.1(4) . . . . ?
O5 N2 C22 C23 178.7(5) . . . . ?
O5 N2 C22 C30 -62.6(7) . . . . ?
O5 N2 C22 C31 59.3(7) . . . . ?
O5 N2 C25 C24 179.6(5) . . . . ?
O5 N2 C25 C32 60.5(6) . . . . ?
O5 N2 C25 C33 -62.1(6) . . . . ?
O3 C5 C6 C7 177.8(6) . . . . ?
C61 C68 C36 C37 122.2(4) . . . . ?
C61 C68 C36 C35 -57.5(6) . . . . ?
C61 C60 C57 C58 -0.2(8) . . . . ?
C61 C60 C57 C56 179.7(6) . . . . ?
C61 C62 C63 C58 -1.9(10) . . . . ?
C2 C3 C4 C9 4.2(6) . . . . ?
C2 C3 C4 C5 -173.3(4) . . . . ?
C2 C1 C15 C16 -147.7(5) . . . . ?
C2 C1 C15 C14 31.7(6) . . . . ?
C2 C34 C28 C29 6.6(7) . . . . ?
C2 C34 C28 C27 -171.9(5) . . . . ?
C68 C61 C60 C57 -179.7(5) . . . . ?
C68 C61 C62 C63 -179.3(5) . . . . ?
C68 C36 C37 O8 2.1(6) . . . . ?
C68 C36 C37 C38 -176.8(4) . . . . ?
C68 C36 C35 O7 179.4(4) . . . . ?
C68 C36 C35 C50B 0.7(7) . . . . ?
C29 C24 C25 N2 -176.1(4) . . . . ?
C29 C24 C25 C32 -59.2(6) . . . . ?
C29 C24 C25 C33 67.0(6) . . . . ?
C36 C37 C38 C39 176.6(4) . . . . ?
C36 C37 C38 C43 -3.9(6) . . . . ?
C36 C35 C50B C51A -48.2(11) . . . . ?
C36 C35 C50B C49A 138.3(8) . . . . ?
C36 C35 C50B C51B -56.2(11) . . . . ?
C36 C35 C50B C49B 115.1(9) . . . . ?
C9 O1 C1 C2 4.2(6) . . . . ?
C9 O1 C1 C15 -174.5(3) . . . . ?
C9 C4 C5 O3 -177.1(5) . . . . ?
C9 C4 C5 C6 1.0(7) . . . . ?
C23 C24 C25 N2 4.6(5) . . . . ?
C23 C24 C25 C32 121.4(5) . . . . ?
C23 C24 C25 C33 -112.4(4) . . . . ?
C23 C26 C27 C28 -0.1(8) . . . . ?
C60 C61 C68 O12 160.2(5) . . . . ?
C60 C61 C68 C36 -18.4(7) . . . . ?
C60 C61 C62 C63 0.9(8) . . . . ?
C60 C57 C58 C59 -178.7(6) . . . . ?
C60 C57 C58 C63 -0.8(9) . . . . ?
C60 C57 C56 N4 -177.9(6) . . . . ?
C60 C57 C56 C64 65.6(9) . . . . ?
C60 C57 C56 C65 -60.1(9) . . . . ?
O9 C39 C38 C37 -1.7(8) . . . . ?
O9 C39 C38 C43 178.8(5) . . . . ?
O9 C39 C40 C41 179.8(6) . . . . ?
C3 C2 C1 O1 1.3(6) . . . . ?
C3 C2 C1 C15 179.8(4) . . . . ?
C3 C2 C34 O6 62.6(6) . . . . ?
C3 C2 C34 C28 -113.7(5) . . . . ?
C3 C4 C5 O3 0.5(8) . . . . ?
C3 C4 C5 C6 178.5(5) . . . . ?
C24 C29 C28 C27 -0.3(7) . . . . ?
C24 C29 C28 C34 -178.8(4) . . . . ?
C24 C23 C26 C27 0.5(8) . . . . ?
C24 C23 C22 N2 0.2(5) . . . . ?
C24 C23 C22 C30 -116.3(5) . . . . ?
C24 C23 C22 C31 116.6(5) . . . . ?
C37 C36 C35 O7 -0.2(6) . . . . ?
C37 C36 C35 C50B -179.0(4) . . . . ?
C37 C38 C43 O7 2.5(7) . . . . ?
C37 C38 C43 C42 -177.8(5) . . . . ?
C1 O1 C9 C4 -5.4(6) . . . . ?
C1 O1 C9 C8 174.6(4) . . . . ?
C1 C2 C3 O2 177.1(4) . . . . ?
C1 C2 C3 C4 -5.3(6) . . . . ?
C1 C2 C34 O6 -117.9(5) . . . . ?
C1 C2 C34 C28 65.8(6) . . . . ?
C1 C15 C16 C17 178.8(5) . . . . ?
C1 C15 C14 C11 -177.4(4) . . . . ?
C26 C23 C24 C29 -0.7(7) . . . . ?
C26 C23 C24 C25 178.7(4) . . . . ?
C26 C23 C22 N2 178.2(5) . . . . ?
C26 C23 C22 C30 61.7(7) . . . . ?
C26 C23 C22 C31 -65.5(7) . . . . ?
C26 C27 C28 C29 0.1(8) . . . . ?
C26 C27 C28 C34 178.7(5) . . . . ?
C4 C9 C8 C7 1.0(7) . . . . ?
C4 C5 C6 C7 -0.2(9) . . . . ?
C22 C23 C24 C29 177.4(4) . . . . ?
C22 C23 C24 C25 -3.2(6) . . . . ?
C22 C23 C26 C27 -177.3(5) . . . . ?
C22 N2 C25 C24 -4.7(5) . . . . ?
C22 N2 C25 C32 -123.7(5) . . . . ?
C22 N2 C25 C33 113.7(5) . . . . ?
C34 C2 C3 O2 -3.4(6) . . . . ?
C34 C2 C3 C4 174.2(4) . . . . ?
C34 C2 C1 O1 -178.2(3) . . . . ?
C34 C2 C1 C15 0.3(6) . . . . ?
C35 O7 C43 C38 0.3(6) . . . . ?
C35 O7 C43 C42 -179.4(4) . . . . ?
C35 C36 C37 O8 -178.2(4) . . . . ?
C35 C36 C37 C38 2.8(6) . . . . ?
C35 C50B C51A C46A -178.4(11) . . . . ?
C35 C50B C49A C48A -179.8(10) . . . . ?
C35 C50B C51B C46B 175.8(13) . . . . ?
C35 C50B C49B C48B -174.9(10) . . . . ?
C50B C51A C46A C47A 174.5(14) . . . . ?
C50B C51A C46A C45A 2(2) . . . . ?
C50B C49A C48A C45A -3.9(19) . . . . ?
C28 C29 C24 C23 0.6(6) . . . . ?
C28 C29 C24 C25 -178.7(4) . . . . ?
C15 C16 C17 C12 -1.2(8) . . . . ?
C15 C14 C11 C12 -1.4(7) . . . . ?
C15 C14 C11 C10 176.9(5) . . . . ?
C5 C6 C7 C8 -0.2(9) . . . . ?
C16 C15 C14 C11 2.0(6) . . . . ?
C51A C50B C49A C48A 6.7(18) . . . . ?
C51A C46A C47A N3A 175.0(16) . . . . ?
C51A C46A C47A C54A -63(2) . . . . ?
C51A C46A C47A C55A 66(2) . . . . ?
C51A C46A C45A C48A 1(2) . . . . ?
C51A C46A C45A C44A 180.0(15) . . . . ?
C62 C61 C68 O12 -19.6(7) . . . . ?
C62 C61 C68 C36 161.8(5) . . . . ?
C62 C61 C60 C57 0.1(7) . . . . ?
C39 C38 C43 O7 -178.0(4) . . . . ?
C39 C38 C43 C42 1.7(7) . . . . ?
C6 C7 C8 C9 -0.1(8) . . . . ?
C14 C15 C16 C17 -0.7(7) . . . . ?
C14 C11 C10 C19 -70.1(7) . . . . ?
C14 C11 C10 N1 174.5(5) . . . . ?
C14 C11 C10 C18 56.0(8) . . . . ?
C46A C45A C48A C49A 0(2) . . . . ?
C46A C45A C44A N3A 2.1(14) . . . . ?
C46A C45A C44A C52A -111.7(15) . . . . ?
C46A C45A C44A C53A 119.4(15) . . . . ?
C57 C58 C59 N4 -4.2(9) . . . . ?
C57 C58 C59 C66A 105.1(11) . . . . ?
C57 C58 C59 C67A -133.3(12) . . . . ?
C57 C58 C59 C66B 136.5(14) . . . . ?
C57 C58 C59 C67B -117.7(9) . . . . ?
C57 C58 C63 C62 1.9(10) . . . . ?
C8 C9 C4 C3 -179.0(4) . . . . ?
C8 C9 C4 C5 -1.4(7) . . . . ?
C12 C11 C10 C19 108.3(6) . . . . ?
C12 C11 C10 N1 -7.1(6) . . . . ?
C12 C11 C10 C18 -125.5(6) . . . . ?
C38 C39 C40 C41 0.3(9) . . . . ?
C38 C43 C42 C41 -0.2(8) . . . . ?
C17 C12 C11 C14 -0.6(8) . . . . ?
C17 C12 C11 C10 -179.1(5) . . . . ?
C17 C12 C13 N1 -175.1(6) . . . . ?
C17 C12 C13 C21A 72.1(9) . . . . ?
C17 C12 C13 C20A -49.4(14) . . . . ?
C17 C12 C13 C20B -71.3(15) . . . . ?
C17 C12 C13 C21B 62.5(14) . . . . ?
O4 N1 C13 C12 177.7(7) . . . . ?
O4 N1 C13 C21A -72.6(12) . . . . ?
O4 N1 C13 C20A 51.3(13) . . . . ?
O4 N1 C13 C20B 68.7(14) . . . . ?
O4 N1 C13 C21B -53.9(17) . . . . ?
O4 N1 C10 C19 66.0(8) . . . . ?
O4 N1 C10 C11 -176.1(7) . . . . ?
O4 N1 C10 C18 -55.9(9) . . . . ?
C11 C12 C17 C16 1.9(9) . . . . ?
C11 C12 C13 N1 2.7(7) . . . . ?
C11 C12 C13 C21A -110.1(8) . . . . ?
C11 C12 C13 C20A 128.4(11) . . . . ?
C11 C12 C13 C20B 106.5(13) . . . . ?
C11 C12 C13 C21B -119.7(12) . . . . ?
C58 C57 C56 N4 2.0(8) . . . . ?
C58 C57 C56 C64 -114.5(7) . . . . ?
C58 C57 C56 C65 119.8(7) . . . . ?
C43 O7 C35 C36 -1.4(6) . . . . ?
C43 O7 C35 C50B 177.5(4) . . . . ?
C25 N2 C22 C23 3.0(6) . . . . ?
C25 N2 C22 C30 121.7(5) . . . . ?
C25 N2 C22 C31 -116.4(5) . . . . ?
O11 N4 C59 C58 -177.9(9) . . . . ?
O11 N4 C59 C66A 68.2(14) . . . . ?
O11 N4 C59 C67A -41.5(16) . . . . ?
O11 N4 C59 C66B 47.3(18) . . . . ?
O11 N4 C59 C67B -71.9(14) . . . . ?
O11 N4 C56 C57 178.6(8) . . . . ?
O11 N4 C56 C64 -63.1(11) . . . . ?
O11 N4 C56 C65 59.1(11) . . . . ?
C49A C50B C51A C46A -6(2) . . . . ?
C13 C12 C17 C16 179.5(6) . . . . ?
C13 C12 C11 C14 -178.5(5) . . . . ?
C13 C12 C11 C10 3.0(7) . . . . ?
C13 N1 C10 C19 -108.6(7) . . . . ?
C13 N1 C10 C11 9.3(7) . . . . ?
C13 N1 C10 C18 129.5(7) . . . . ?
C42 C41 C40 C39 1.2(10) . . . . ?
C59 C58 C63 C62 179.3(8) . . . . ?
C59 N4 C56 C57 -5.1(10) . . . . ?
C59 N4 C56 C64 113.2(9) . . . . ?
C59 N4 C56 C65 -124.6(8) . . . . ?
C10 N1 C13 C12 -7.9(8) . . . . ?
C10 N1 C13 C21A 101.8(10) . . . . ?
C10 N1 C13 C20A -134.2(11) . . . . ?
C10 N1 C13 C20B -116.8(12) . . . . ?
C10 N1 C13 C21B 120.5(15) . . . . ?
O10A N3A C47A C46A -169.9(15) . . . . ?
O10A N3A C47A C54A 67(2) . . . . ?
O10A N3A C47A C55A -57(2) . . . . ?
O10A N3A C44A C45A 172.9(14) . . . . ?
O10A N3A C44A C52A -66.7(17) . . . . ?
O10A N3A C44A C53A 52.0(18) . . . . ?
C40 C39 C38 C37 177.8(5) . . . . ?
C40 C39 C38 C43 -1.7(8) . . . . ?
C40 C41 C42 C43 -1.3(9) . . . . ?
C47A C46A C45A C48A -172.5(14) . . . . ?
C47A C46A C45A C44A 6.5(18) . . . . ?
C47A N3A C44A C45A -10.2(15) . . . . ?
C47A N3A C44A C52A 110.2(13) . . . . ?
C47A N3A C44A C53A -131.1(13) . . . . ?
C45A C46A C47A N3A -11.9(18) . . . . ?
C45A C46A C47A C54A 110(2) . . . . ?
C45A C46A C47A C55A -120.9(19) . . . . ?
C63 C58 C59 N4 178.1(7) . . . . ?
C63 C58 C59 C66A -72.6(14) . . . . ?
C63 C58 C59 C67A 49.0(15) . . . . ?
C63 C58 C59 C66B -41.2(17) . . . . ?
C63 C58 C59 C67B 64.6(12) . . . . ?
C48A C45A C44A N3A -179.0(13) . . . . ?
C48A C45A C44A C52A 67.3(17) . . . . ?
C48A C45A C44A C53A -62(2) . . . . ?
C56 C57 C58 C59 1.4(8) . . . . ?
C56 C57 C58 C63 179.3(6) . . . . ?
C56 N4 C59 C58 5.9(10) . . . . ?
C56 N4 C59 C66A -107.9(11) . . . . ?
C56 N4 C59 C67A 142.3(11) . . . . ?
C56 N4 C59 C66B -128.9(14) . . . . ?
C56 N4 C59 C67B 111.9(10) . . . . ?
C44A N3A C47A C46A 13.2(15) . . . . ?
C44A N3A C47A C54A -110.4(18) . . . . ?
C44A N3A C47A C55A 126.3(16) . . . . ?
C44A C45A C48A C49A -178.5(13) . . . . ?
C48B C45B C44B C53B -68(2) . . . . ?
C48B C45B C44B C52B 57(2) . . . . ?
C48B C45B C44B N3B -179.7(14) . . . . ?
C46B C45B C44B C53B 112.5(17) . . . . ?
C46B C45B C44B C52B -122.5(18) . . . . ?
C46B C45B C44B N3B 0.6(16) . . . . ?
C51B C50B C49B C48B -3.6(18) . . . . ?
C51B C46B C45B C48B 4(2) . . . . ?
C51B C46B C45B C44B -176.0(15) . . . . ?
C51B C46B C47B N3B 174.1(17) . . . . ?
C51B C46B C47B C54B -69(2) . . . . ?
C51B C46B C47B C55B 62(2) . . . . ?
C49B C50B C51B C46B 4(2) . . . . ?
C49B C48B C45B C46B -4(2) . . . . ?
C49B C48B C45B C44B 176.6(14) . . . . ?
C45B C48B C49B C50B 4(2) . . . . ?
C45B C46B C51B C50B -4(3) . . . . ?
C45B C46B C47B N3B -3.7(16) . . . . ?
C45B C46B C47B C54B 113.3(15) . . . . ?
C45B C46B C47B C55B -115.4(16) . . . . ?
O10B N3B C44B C45B -178.7(13) . . . . ?
O10B N3B C44B C53B 67.3(18) . . . . ?
O10B N3B C44B C52B -55(2) . . . . ?
O10B N3B C47B C46B 179.5(15) . . . . ?
O10B N3B C47B C54B 62.0(19) . . . . ?
O10B N3B C47B C55B -62.9(18) . . . . ?
C44B N3B C47B C46B 4.3(16) . . . . ?
C44B N3B C47B C54B -113.2(14) . . . . ?
C44B N3B C47B C55B 121.9(13) . . . . ?
C47B C46B C51B C50B 178.1(14) . . . . ?
C47B C46B C45B C48B -177.7(13) . . . . ?
C47B C46B C45B C44B 2.0(18) . . . . ?
C47B N3B C44B C45B -3.2(15) . . . . ?
C47B N3B C44B C53B -117.1(15) . . . . ?
C47B N3B C44B C52B 120.6(17) . . . . ?
